data_2236802
loop_
_publ_author_name
'Mindich, Aleksey L.'
'Pavlishchuk, Anna V.'
'Bokach, Nadezhda A.'
'Starova, Galina L.'
'Zhizhin, Konstantin Yu.'

_publ_section_title
;
 Tetrabutylammonium
 2-[2,5-dimethyl-3-(4-nitrophenyl)-2,3-dihydro-1,2,4-oxadiazolium-4-yl]nonahydro-<i>closo</i>-decaborate
;
_journal_coeditor_code AA2067
_journal_issue 12
_journal_name_full 'Acta Crystallographica Section E'
_journal_page_first o3284
_journal_page_last o3285
_journal_paper_doi 10.1107/S1600536812044984
_journal_volume 68
_journal_year 2012
_chemical_formula_iupac 'C16 H36 N +, C10 H20 B10 N3 O3 -'
_chemical_formula_moiety 'C16 H36 N +, C10 H20 B10 N3 O3 -'
_chemical_formula_sum 'C26 H56 B10 N4 O3'
_chemical_formula_weight 580.85
_chemical_name_systematic
;
Tetrabutylammonium 2-[2,5-dimethyl-3-(4-nitrophenyl)-2,3-dihydro-
1,2,4-oxadiazolium-4-yl]nonahydro-<i>closo</i>-decaborate
;
_space_group_IT_number 14
_symmetry_cell_setting monoclinic
_symmetry_space_group_name_Hall '-P 2yn'
_symmetry_space_group_name_H-M 'P 1 21/n 1'
_atom_sites_solution_hydrogens geom
_atom_sites_solution_primary direct
_atom_sites_solution_secondary difmap
_audit_creation_method SHELXL-97
_cell_angle_alpha 90.00
_cell_angle_beta 98.2060(10)
_cell_angle_gamma 90.00
_cell_formula_units_Z 4
_cell_length_a 8.7356(4)
_cell_length_b 15.8691(6)
_cell_length_c 24.7015(10)
_cell_measurement_reflns_used 6524
_cell_measurement_temperature 100(2)
_cell_measurement_theta_max 30.82
_cell_measurement_theta_min 2.57
_cell_volume 3389.2(2)
_computing_cell_refinement 'SAINT (Bruker, 2005)'
_computing_data_collection 'APEX2 (Bruker, 2005)'
_computing_data_reduction 'SAINT (Bruker, 2005)'
_computing_molecular_graphics 'SHELXTL (Sheldrick, 2008)'
_computing_publication_material 'SHELXTL (Sheldrick, 2008)'
_computing_structure_refinement 'SHELXL97 (Sheldrick, 2008)'
_computing_structure_solution 'SIR92 (Altomare <i>et al.</i>, 1993)'
_diffrn_ambient_temperature 100(2)
_diffrn_measured_fraction_theta_full 0.991
_diffrn_measured_fraction_theta_max 0.991
_diffrn_measurement_device_type 'Bruker Kappa APEXII DUO CCD'
_diffrn_measurement_method '\f and \w scans'
_diffrn_radiation_monochromator graphite
_diffrn_radiation_source 'fine-focus sealed tube'
_diffrn_radiation_type MoK\a
_diffrn_radiation_wavelength 0.71073
_diffrn_reflns_av_R_equivalents 0.0862
_diffrn_reflns_av_sigmaI/netI 0.0941
_diffrn_reflns_limit_h_max 6
_diffrn_reflns_limit_h_min -12
_diffrn_reflns_limit_k_max 20
_diffrn_reflns_limit_k_min -23
_diffrn_reflns_limit_l_max 35
_diffrn_reflns_limit_l_min -34
_diffrn_reflns_number 35977
_diffrn_reflns_theta_full 31.17
_diffrn_reflns_theta_max 31.17
_diffrn_reflns_theta_min 2.10
_exptl_absorpt_coefficient_mu 0.068
_exptl_absorpt_correction_T_max 0.3737
_exptl_absorpt_correction_T_min 0.1609
_exptl_absorpt_correction_type multi-scan
_exptl_absorpt_process_details '(SADABS; Bruker, 2005)'
_exptl_crystal_colour colorless
_exptl_crystal_density_diffrn 1.138
_exptl_crystal_density_method 'not measured'
_exptl_crystal_description block
_exptl_crystal_F_000 1256
_exptl_crystal_size_max 0.35
_exptl_crystal_size_mid 0.25
_exptl_crystal_size_min 0.20
_refine_diff_density_max 0.545
_refine_diff_density_min -0.507
_refine_ls_extinction_method none
_refine_ls_goodness_of_fit_ref 0.938
_refine_ls_hydrogen_treatment constr
_refine_ls_matrix_type full
_refine_ls_number_parameters 388
_refine_ls_number_reflns 10868
_refine_ls_number_restraints 0
_refine_ls_restrained_S_all 0.938
_refine_ls_R_factor_all 0.0843
_refine_ls_R_factor_gt 0.0540
_refine_ls_shift/su_max 0.000
_refine_ls_shift/su_mean 0.000
_refine_ls_structure_factor_coef Fsqd
_refine_ls_weighting_details 'calc w=1/[\s^2^(Fo^2^)+(0.0609P)^2^] where P=(Fo^2^+2Fc^2^)/3'
_refine_ls_weighting_scheme calc
_refine_ls_wR_factor_gt 0.1307
_refine_ls_wR_factor_ref 0.1420
_reflns_number_gt 6806
_reflns_number_total 10868
_reflns_threshold_expression I>2sigma(I)
_cod_data_source_file aa2067.cif
_cod_data_source_block I
_cod_original_sg_symbol_H-M 'P 21/n'
_cod_database_code 2236802
_cod_database_fobs_code 2236802

loop_
_symmetry_equiv_pos_as_xyz
'x, y, z'
'-x+1/2, y+1/2, -z+1/2'
'-x, -y, -z'
'x-1/2, -y-1/2, z-1/2'

loop_
_atom_site_type_symbol
_atom_site_label
_atom_site_fract_x
_atom_site_fract_y
_atom_site_fract_z
_atom_site_U_iso_or_equiv
_atom_site_adp_type
_atom_site_calc_flag
_atom_site_refinement_flags
_atom_site_occupancy
_atom_site_symmetry_multiplicity
N N4 1.06470(12) 0.31892(7) -0.19722(4) 0.0152(2) Uani d . 1 1
C C1A 0.99038(15) 0.30280(8) -0.25556(5) 0.0166(3) Uani d . 1 1
H H1AA 1.0716 0.2948 -0.2781 0.020 Uiso calc R 1 1
H H1AB 0.9323 0.3525 -0.2689 0.020 Uiso calc R 1 1
C C2A 0.88276(16) 0.22708(8) -0.26301(6) 0.0189(3) Uani d . 1 1
H H2AA 0.7830 0.2420 -0.2528 0.023 Uiso calc R 1 1
H H2AB 0.9257 0.1814 -0.2395 0.023 Uiso calc R 1 1
C C3A 0.86245(16) 0.19856(9) -0.32259(6) 0.0211(3) Uani d . 1 1
H H3AA 0.8326 0.2465 -0.3461 0.025 Uiso calc R 1 1
H H3AB 0.9605 0.1776 -0.3312 0.025 Uiso calc R 1 1
C C4A 0.7411(2) 0.13008(9) -0.33407(6) 0.0311(4) Uani d . 1 1
H H4AA 0.7311 0.1143 -0.3719 0.047 Uiso calc R 1 1
H H4AB 0.6437 0.1507 -0.3259 0.047 Uiso calc R 1 1
H H4AC 0.7718 0.0819 -0.3117 0.047 Uiso calc R 1 1
C C1B 0.94265(15) 0.32580(8) -0.15940(5) 0.0164(3) Uani d . 1 1
H H1BA 0.9944 0.3320 -0.1222 0.020 Uiso calc R 1 1
H H1BB 0.8847 0.2735 -0.1612 0.020 Uiso calc R 1 1
C C2B 0.82901(16) 0.39833(8) -0.17181(6) 0.0198(3) Uani d . 1 1
H H2BA 0.7641 0.3882 -0.2064 0.024 Uiso calc R 1 1
H H2BB 0.8854 0.4504 -0.1749 0.024 Uiso calc R 1 1
C C3B 0.72812(17) 0.40682(9) -0.12650(6) 0.0232(3) Uani d . 1 1
H H3BA 0.7946 0.4144 -0.0919 0.028 Uiso calc R 1 1
H H3BB 0.6649 0.4570 -0.1332 0.028 Uiso calc R 1 1
C C4B 0.62259(17) 0.33156(10) -0.12169(7) 0.0273(3) Uani d . 1 1
H H4BA 0.5635 0.3410 -0.0923 0.041 Uiso calc R 1 1
H H4BB 0.6841 0.2816 -0.1144 0.041 Uiso calc R 1 1
H H4BC 0.5537 0.3247 -0.1553 0.041 Uiso calc R 1 1
C C1C 1.16972(15) 0.24577(8) -0.17577(5) 0.0168(3) Uani d . 1 1
H H1CA 1.2302 0.2629 -0.1415 0.020 Uiso calc R 1 1
H H1CB 1.1051 0.1989 -0.1679 0.020 Uiso calc R 1 1
C C2C 1.28027(16) 0.21468(8) -0.21379(6) 0.0182(3) Uani d . 1 1
H H2CA 1.3361 0.2620 -0.2263 0.022 Uiso calc R 1 1
H H2CB 1.2223 0.1877 -0.2455 0.022 Uiso calc R 1 1
C C3C 1.39420(15) 0.15209(8) -0.18342(6) 0.0194(3) Uani d . 1 1
H H3CA 1.4461 0.1782 -0.1503 0.023 Uiso calc R 1 1
H H3CB 1.3380 0.1034 -0.1729 0.023 Uiso calc R 1 1
C C4C 1.51453(17) 0.12333(10) -0.21844(7) 0.0282(3) Uani d . 1 1
H H4CA 1.5831 0.0835 -0.1983 0.042 Uiso calc R 1 1
H H4CB 1.5727 0.1711 -0.2279 0.042 Uiso calc R 1 1
H H4CC 1.4636 0.0973 -0.2512 0.042 Uiso calc R 1 1
C C1D 1.15761(16) 0.40003(8) -0.19808(6) 0.0172(3) Uani d . 1 1
H H1DA 1.2440 0.3894 -0.2178 0.021 Uiso calc R 1 1
H H1DB 1.0925 0.4420 -0.2185 0.021 Uiso calc R 1 1
C C2D 1.22037(16) 0.43691(8) -0.14269(6) 0.0194(3) Uani d . 1 1
H H2DA 1.2882 0.3964 -0.1220 0.023 Uiso calc R 1 1
H H2DB 1.1355 0.4487 -0.1225 0.023 Uiso calc R 1 1
C C3D 1.30961(19) 0.51795(9) -0.14965(6) 0.0260(3) Uani d . 1 1
H H3DA 1.3931 0.5059 -0.1705 0.031 Uiso calc R 1 1
H H3DB 1.2410 0.5583 -0.1702 0.031 Uiso calc R 1 1
C C4D 1.3761(2) 0.55653(10) -0.09510(6) 0.0320(4) Uani d . 1 1
H H4DA 1.4314 0.6071 -0.1013 0.048 Uiso calc R 1 1
H H4DB 1.4455 0.5171 -0.0748 0.048 Uiso calc R 1 1
H H4DC 1.2936 0.5697 -0.0747 0.048 Uiso calc R 1 1
O O1 0.54528(11) 0.16501(6) -0.01773(4) 0.0202(2) Uani d . 1 1
N N1 0.74065(12) 0.12499(6) 0.04378(4) 0.0144(2) Uani d . 1 1
N N2 0.66334(12) 0.13225(7) -0.05053(5) 0.0165(2) Uani d . 1 1
C C1 0.59955(15) 0.15096(8) 0.03466(6) 0.0168(3) Uani d . 1 1
C C2 0.49407(16) 0.17008(9) 0.07497(6) 0.0222(3) Uani d . 1 1
H H2A 0.3957 0.1879 0.0561 0.033 Uiso calc R 1 1
H H2B 0.5377 0.2143 0.0989 0.033 Uiso calc R 1 1
H H2C 0.4805 0.1205 0.0961 0.033 Uiso calc R 1 1
C C4 0.60748(16) 0.04754(8) -0.06730(6) 0.0182(3) Uani d . 1 1
H H4A 0.5161 0.0521 -0.0938 0.027 Uiso calc R 1 1
H H4B 0.5837 0.0171 -0.0359 0.027 Uiso calc R 1 1
H H4C 0.6862 0.0180 -0.0831 0.027 Uiso calc R 1 1
C C5 0.80327(15) 0.12692(8) -0.00925(5) 0.0148(3) Uani d . 1 1
H H5 0.8579 0.0741 -0.0140 0.018 Uiso calc R 1 1
C C6 0.91407(15) 0.20041(8) -0.00974(5) 0.0156(3) Uani d . 1 1
C C7 0.87874(16) 0.28045(8) 0.00783(6) 0.0206(3) Uani d . 1 1
H H7 0.7820 0.2908 0.0180 0.025 Uiso calc R 1 1
C C8 0.98651(17) 0.34482(9) 0.01034(6) 0.0222(3) Uani d . 1 1
H H8 0.9630 0.3986 0.0216 0.027 Uiso calc R 1 1
C C9 1.13015(16) 0.32699(8) -0.00431(5) 0.0181(3) Uani d . 1 1
C C10 1.16758(15) 0.24852(8) -0.02307(5) 0.0172(3) Uani d . 1 1
H H10 1.2641 0.2386 -0.0336 0.021 Uiso calc R 1 1
C C11 1.05790(15) 0.18518(8) -0.02585(5) 0.0163(3) Uani d . 1 1
H H11 1.0804 0.1321 -0.0386 0.020 Uiso calc R 1 1
N N3 1.24830(15) 0.39366(8) 0.00029(5) 0.0226(3) Uani d . 1 1
O O3A 1.21039(14) 0.46527(6) 0.01226(5) 0.0338(3) Uani d . 1 1
O O3B 1.37898(12) 0.37441(7) -0.00819(5) 0.0314(3) Uani d . 1 1
B B1 0.84962(19) 0.16988(10) 0.15185(7) 0.0202(3) Uani d . 1 1
H H12 0.7988 0.2324 0.1557 0.030 Uiso d R 1 1
B B2 0.84165(17) 0.10294(9) 0.09822(6) 0.0152(3) Uani d . 1 1
B B3 0.78915(18) 0.07008(10) 0.16335(6) 0.0185(3) Uani d . 1 1
H H13 0.6764 0.0609 0.1777 0.028 Uiso d R 1 1
B B4 0.97278(19) 0.11400(10) 0.19715(7) 0.0219(3) Uani d . 1 1
H H14 1.0038 0.1399 0.2375 0.033 Uiso d R 1 1
B B5 1.02284(18) 0.14771(10) 0.13054(7) 0.0190(3) Uani d . 1 1
H H15 1.0997 0.2006 0.1211 0.028 Uiso d R 1 1
B B6 0.85624(17) -0.00739(9) 0.11691(6) 0.0151(3) Uani d . 1 1
H H16 0.7707 -0.0506 0.0929 0.023 Uiso d R 1 1
B B7 0.94918(18) 0.00066(10) 0.18820(6) 0.0185(3) Uani d . 1 1
H H17 0.9411 -0.0380 0.2246 0.028 Uiso d R 1 1
B B8 1.11443(18) 0.05523(10) 0.16491(7) 0.0192(3) Uani d . 1 1
H H18 1.2426 0.0601 0.1834 0.029 Uiso d R 1 1
B B9 1.02020(17) 0.04734(9) 0.09450(6) 0.0153(3) Uani d . 1 1
H H19 1.0644 0.0470 0.0534 0.023 Uiso d R 1 1
B B10 1.04235(17) -0.03695(9) 0.13722(6) 0.0163(3) Uani d . 1 1
H H20 1.0971 -0.0992 0.1344 0.024 Uiso d R 1 1

loop_
_atom_site_aniso_label
_atom_site_aniso_U_11
_atom_site_aniso_U_22
_atom_site_aniso_U_33
_atom_site_aniso_U_12
_atom_site_aniso_U_13
_atom_site_aniso_U_23
N4 0.0155(5) 0.0132(5) 0.0167(6) 0.0006(4) 0.0018(5) 0.0020(4)
C1A 0.0177(6) 0.0160(6) 0.0154(6) 0.0003(5) -0.0001(5) 0.0019(5)
C2A 0.0218(7) 0.0156(6) 0.0190(7) -0.0022(6) 0.0023(6) 0.0006(5)
C3A 0.0226(7) 0.0204(7) 0.0204(7) -0.0004(6) 0.0031(6) -0.0005(6)
C4A 0.0443(10) 0.0247(8) 0.0240(8) -0.0107(7) 0.0033(8) -0.0059(6)
C1B 0.0174(6) 0.0148(6) 0.0172(6) 0.0002(5) 0.0036(5) 0.0017(5)
C2B 0.0182(6) 0.0153(6) 0.0259(8) 0.0010(5) 0.0036(6) 0.0030(6)
C3B 0.0204(7) 0.0210(7) 0.0285(8) 0.0039(6) 0.0043(6) -0.0015(6)
C4B 0.0222(7) 0.0287(8) 0.0319(9) 0.0020(6) 0.0066(7) 0.0055(7)
C1C 0.0170(6) 0.0151(6) 0.0179(7) 0.0027(5) 0.0012(5) 0.0046(5)
C2C 0.0197(6) 0.0171(6) 0.0182(7) 0.0007(6) 0.0037(6) 0.0026(5)
C3C 0.0166(6) 0.0169(6) 0.0246(7) 0.0005(5) 0.0033(6) 0.0035(5)
C4C 0.0217(7) 0.0273(8) 0.0367(9) 0.0038(6) 0.0073(7) 0.0018(7)
C1D 0.0183(6) 0.0134(6) 0.0196(7) -0.0020(5) 0.0019(6) 0.0032(5)
C2D 0.0203(7) 0.0185(7) 0.0194(7) -0.0023(6) 0.0027(6) -0.0001(5)
C3D 0.0312(8) 0.0235(7) 0.0225(8) -0.0100(7) 0.0008(7) 0.0012(6)
C4D 0.0419(10) 0.0286(8) 0.0258(8) -0.0187(8) 0.0067(8) -0.0048(7)
O1 0.0172(5) 0.0238(5) 0.0190(5) 0.0083(4) 0.0009(4) -0.0019(4)
N1 0.0149(5) 0.0131(5) 0.0152(5) 0.0010(4) 0.0022(4) -0.0014(4)
N2 0.0140(5) 0.0173(6) 0.0181(6) 0.0036(5) 0.0019(5) -0.0028(4)
C1 0.0178(6) 0.0140(6) 0.0182(7) 0.0022(5) 0.0014(5) -0.0010(5)
C2 0.0179(6) 0.0272(8) 0.0218(7) 0.0063(6) 0.0035(6) -0.0033(6)
C4 0.0161(6) 0.0186(7) 0.0190(7) -0.0002(5) 0.0001(5) -0.0032(5)
C5 0.0148(6) 0.0139(6) 0.0155(6) 0.0022(5) 0.0015(5) -0.0004(5)
C6 0.0170(6) 0.0145(6) 0.0144(6) 0.0018(5) -0.0002(5) 0.0003(5)
C7 0.0199(7) 0.0166(6) 0.0261(8) 0.0025(6) 0.0060(6) -0.0010(6)
C8 0.0274(7) 0.0151(6) 0.0246(8) 0.0013(6) 0.0059(6) -0.0019(6)
C9 0.0213(7) 0.0166(6) 0.0155(6) -0.0045(6) -0.0005(6) 0.0000(5)
C10 0.0163(6) 0.0201(7) 0.0146(6) 0.0009(5) 0.0006(5) 0.0021(5)
C11 0.0176(6) 0.0153(6) 0.0154(6) 0.0030(5) 0.0004(5) 0.0001(5)
N3 0.0275(6) 0.0213(6) 0.0184(6) -0.0065(5) 0.0014(5) 0.0000(5)
O3A 0.0450(7) 0.0185(5) 0.0398(7) -0.0090(5) 0.0124(6) -0.0067(5)
O3B 0.0245(6) 0.0327(6) 0.0367(7) -0.0082(5) 0.0033(5) -0.0027(5)
B1 0.0221(8) 0.0176(7) 0.0194(8) 0.0033(6) -0.0020(7) -0.0053(6)
B2 0.0143(7) 0.0152(7) 0.0159(7) 0.0005(6) 0.0012(6) -0.0001(6)
B3 0.0192(7) 0.0227(8) 0.0138(7) 0.0045(6) 0.0025(6) -0.0015(6)
B4 0.0229(8) 0.0223(8) 0.0190(8) 0.0051(7) -0.0020(7) -0.0069(6)
B5 0.0171(7) 0.0145(7) 0.0236(8) 0.0001(6) -0.0028(6) -0.0043(6)
B6 0.0151(7) 0.0151(7) 0.0151(7) -0.0008(6) 0.0020(6) -0.0015(6)
B7 0.0190(7) 0.0197(8) 0.0163(7) 0.0034(6) 0.0007(6) 0.0012(6)
B8 0.0165(7) 0.0188(7) 0.0206(8) 0.0019(6) -0.0030(6) -0.0031(6)
B9 0.0142(7) 0.0136(7) 0.0179(7) 0.0003(6) 0.0015(6) -0.0015(6)
B10 0.0158(7) 0.0154(7) 0.0176(7) 0.0020(6) 0.0015(6) -0.0001(6)

loop_
_atom_type_symbol
_atom_type_description
_atom_type_scat_dispersion_real
_atom_type_scat_dispersion_imag
_atom_type_scat_source
C C 0.0033 0.0016 'International Tables Vol C Tables 4.2.6.8 and 6.1.1.4'
H H 0.0000 0.0000 'International Tables Vol C Tables 4.2.6.8 and 6.1.1.4'
B B 0.0013 0.0007 'International Tables Vol C Tables 4.2.6.8 and 6.1.1.4'
N N 0.0061 0.0033 'International Tables Vol C Tables 4.2.6.8 and 6.1.1.4'
O O 0.0106 0.0060 'International Tables Vol C Tables 4.2.6.8 and 6.1.1.4'

loop_
_geom_angle_atom_site_label_1
_geom_angle_atom_site_label_2
_geom_angle_atom_site_label_3
_geom_angle
C1A N4 C1B 110.74(10)
C1A N4 C1D 106.63(9)
C1B N4 C1D 111.72(9)
C1A N4 C1C 110.87(10)
C1B N4 C1C 106.32(9)
C1D N4 C1C 110.63(10)
N4 C1A C2A 114.97(10)
C1A C2A C3A 109.64(10)
C4A C3A C2A 112.03(11)
N4 C1B C2B 115.18(10)
C1B C2B C3B 110.33(11)
C4B C3B C2B 114.02(12)
C2C C1C N4 115.79(10)
C1C C2C C3C 109.55(11)
C4C C3C C2C 111.75(11)
C2D C1D N4 115.98(10)
C1D C2D C3D 110.38(11)
C4D C3D C2D 112.14(12)
C1 O1 N2 106.93(9)
C1 N1 C5 107.55(11)
C1 N1 B2 129.79(11)
C5 N1 B2 122.41(10)
C4 N2 C5 110.54(10)
C4 N2 O1 104.14(9)
C5 N2 O1 102.30(9)
N1 C1 O1 114.99(11)
N1 C1 C2 128.25(13)
O1 C1 C2 116.72(12)
N2 C5 N1 103.67(9)
N2 C5 C6 114.61(10)
N1 C5 C6 109.72(10)
C7 C6 C11 119.81(12)
C7 C6 C5 121.97(11)
C11 C6 C5 118.14(11)
C8 C7 C6 120.53(12)
C9 C8 C7 118.26(12)
C8 C9 C10 122.54(13)
C8 C9 N3 119.02(12)
C10 C9 N3 118.45(12)
C11 C10 C9 118.38(12)
C10 C11 C6 120.43(12)
O3B N3 O3A 123.98(12)
O3B N3 C9 117.83(12)
O3A N3 C9 118.20(12)
B4 B1 B2 98.06(11)
B4 B1 B3 65.50(10)
B2 B1 B3 64.43(9)
B4 B1 B5 65.64(10)
B2 B1 B5 64.45(9)
B3 B1 B5 99.74(11)
N1 B2 B1 119.71(11)
N1 B2 B9 117.26(10)
B1 B2 B9 114.04(11)
N1 B2 B6 116.95(11)
B1 B2 B6 114.46(11)
B9 B2 B6 60.70(8)
N1 B2 B3 130.92(11)
B1 B2 B3 58.18(9)
B9 B2 B3 103.57(10)
B6 B2 B3 60.84(8)
N1 B2 B5 130.61(11)
B1 B2 B5 58.22(9)
B9 B2 B5 60.51(8)
B6 B2 B5 103.97(10)
B3 B2 B5 92.16(10)
B1 B3 B2 57.39(9)
B1 B3 B7 112.18(11)
B2 B3 B7 101.22(10)
B1 B3 B6 112.57(10)
B2 B3 B6 59.56(8)
B7 B3 B6 60.37(8)
B1 B3 B4 56.80(9)
B2 B3 B4 88.80(10)
B7 B3 B4 59.76(9)
B6 B3 B4 101.67(10)
B1 B4 B7 112.83(12)
B1 B4 B8 112.80(12)
B7 B4 B8 60.86(8)
B1 B4 B3 57.70(9)
B7 B4 B3 59.57(9)
B8 B4 B3 102.17(10)
B1 B4 B5 57.68(9)
B7 B4 B5 102.46(10)
B8 B4 B5 59.68(8)
B3 B4 B5 90.43(10)
B1 B5 B2 57.33(9)
B1 B5 B8 111.81(11)
B2 B5 B8 100.79(10)
B1 B5 B9 112.36(11)
B2 B5 B9 59.55(8)
B8 B5 B9 59.87(8)
B1 B5 B4 56.68(9)
B2 B5 B4 88.61(10)
B8 B5 B4 59.61(9)
B9 B5 B4 101.21(10)
B10 B6 B2 111.85(11)
B10 B6 B9 57.44(8)
B2 B6 B9 59.52(8)
B10 B6 B3 112.24(11)
B2 B6 B3 59.61(8)
B9 B6 B3 101.84(10)
B10 B6 B7 57.44(9)
B2 B6 B7 100.53(10)
B9 B6 B7 89.95(10)
B3 B6 B7 59.35(8)
B10 B7 B3 112.88(11)
B10 B7 B4 112.24(11)
B3 B7 B4 60.67(9)
B10 B7 B6 57.21(8)
B3 B7 B6 60.28(8)
B4 B7 B6 102.25(10)
B10 B7 B8 57.02(8)
B3 B7 B8 102.05(10)
B4 B7 B8 59.59(8)
B6 B7 B8 89.55(9)
B10 B8 B9 57.60(9)
B10 B8 B4 112.42(11)
B9 B8 B4 102.14(11)
B10 B8 B5 113.16(12)
B9 B8 B5 60.09(8)
B4 B8 B5 60.71(9)
B10 B8 B7 57.27(8)
B9 B8 B7 89.91(10)
B4 B8 B7 59.54(9)
B5 B8 B7 102.26(10)
B10 B9 B2 112.08(10)
B10 B9 B8 57.59(9)
B2 B9 B8 101.18(10)
B10 B9 B5 113.11(11)
B2 B9 B5 59.94(8)
B8 B9 B5 60.04(9)
B10 B9 B6 57.44(8)
B2 B9 B6 59.78(8)
B8 B9 B6 90.59(9)
B5 B9 B6 102.89(10)
B8 B10 B9 64.80(9)
B8 B10 B6 99.52(11)
B9 B10 B6 65.12(9)
B8 B10 B7 65.71(9)
B9 B10 B7 99.18(11)
B6 B10 B7 65.35(9)
C1 C2 H2A 109.5
C1 C2 H2B 109.5
H2A C2 H2B 109.5
C1 C2 H2C 109.5
H2A C2 H2C 109.5
H2B C2 H2C 109.5
N2 C4 H4A 109.5
N2 C4 H4B 109.5
H4A C4 H4B 109.5
N2 C4 H4C 109.5
H4A C4 H4C 109.5
H4B C4 H4C 109.5
N2 C5 H5 109.5
N1 C5 H5 109.5
C6 C5 H5 109.5
C8 C7 H7 119.7
C6 C7 H7 119.7
C9 C8 H8 120.9
C7 C8 H8 120.9

loop_
_geom_bond_atom_site_label_1
_geom_bond_atom_site_label_2
_geom_bond_distance
N4 C1A 1.5154(17)
N4 C1B 1.5184(15)
N4 C1D 1.5234(16)
N4 C1C 1.5268(16)
C1A C2A 1.5206(18)
C2A C3A 1.5255(19)
C3A C4A 1.516(2)
C1B C2B 1.5222(18)
C2B C3B 1.5261(18)
C3B C4B 1.524(2)
C1C C2C 1.5221(17)
C2C C3C 1.5254(19)
C3C C4C 1.5235(18)
C1D C2D 1.5168(19)
C2D C3D 1.5263(18)
C3D C4D 1.518(2)
O1 C1 1.3319(16)
O1 N2 1.4929(13)
N1 C1 1.2886(16)
N1 C5 1.4903(15)
N1 B2 1.5397(19)
N2 C4 1.4694(16)
N2 C5 1.4781(17)
C1 C2 1.4815(17)
C5 C6 1.5167(18)
C6 C7 1.3910(18)
C6 C11 1.3923(17)
C7 C8 1.3846(19)
C8 C9 1.3839(18)
C9 C10 1.3841(18)
C9 N3 1.4710(17)
C10 C11 1.3836(18)
N3 O3B 1.2283(15)
N3 O3A 1.2315(15)
B1 B4 1.689(2)
B1 B2 1.692(2)
B1 B3 1.706(2)
B1 B5 1.708(2)
B2 B9 1.806(2)
B2 B6 1.810(2)
B2 B3 1.811(2)
B2 B5 1.813(2)
B3 B7 1.816(2)
B3 B6 1.834(2)
B3 B4 1.837(2)
B4 B7 1.820(2)
B4 B8 1.821(2)
B4 B5 1.841(2)
B5 B8 1.822(2)
B5 B9 1.823(2)
B6 B10 1.698(2)
B6 B9 1.827(2)
B6 B7 1.835(2)
B7 B10 1.702(2)
B7 B8 1.844(2)
B8 B10 1.697(2)
B8 B9 1.819(2)
B9 B10 1.698(2)
C2 H2A 0.9600
C2 H2B 0.9600
C2 H2C 0.9600
C4 H4A 0.9600
C4 H4B 0.9600
C4 H4C 0.9600
C5 H5 0.9800
C7 H7 0.9300
C8 H8 0.9300
C10 H10 0.9300
C11 H11 0.9300
B1 H12 1.0971
B3 H13 1.1035
B4 H14 1.0770
B5 H15 1.1202
B6 H16 1.1197
B7 H17 1.0992
B8 H18 1.1497
B9 H19 1.1365
B10 H20 1.1034

loop_
_geom_torsion_atom_site_label_1
_geom_torsion_atom_site_label_2
_geom_torsion_atom_site_label_3
_geom_torsion_atom_site_label_4
_geom_torsion
C1B N4 C1A C2A -54.33(14)
C1D N4 C1A C2A -176.07(11)
C1C N4 C1A C2A 63.44(13)
N4 C1A C2A C3A -159.65(11)
C1A C2A C3A C4A -172.99(12)
C1A N4 C1B C2B -62.33(14)
C1D N4 C1B C2B 56.37(15)
C1C N4 C1B C2B 177.15(11)
N4 C1B C2B C3B -171.56(11)
C1B C2B C3B C4B -64.75(16)
C1A N4 C1C C2C 47.08(14)
C1B N4 C1C C2C 167.50(11)
C1D N4 C1C C2C -71.01(14)
N4 C1C C2C C3C 170.86(11)
C1C C2C C3C C4C -176.20(12)
C1A N4 C1D C2D 169.95(11)
C1B N4 C1D C2D 48.84(15)
C1C N4 C1D C2D -69.41(13)
N4 C1D C2D C3D -179.60(11)
C1D C2D C3D C4D -179.35(13)
C1 O1 N2 C4 96.65(11)
C1 O1 N2 C5 -18.51(12)
C5 N1 C1 O1 5.28(15)
B2 N1 C1 O1 179.62(11)
C5 N1 C1 C2 -172.03(13)
B2 N1 C1 C2 2.3(2)
N2 O1 C1 N1 8.72(15)
N2 O1 C1 C2 -173.65(11)
C4 N2 C5 N1 -89.84(11)
O1 N2 C5 N1 20.57(11)
C4 N2 C5 C6 150.60(10)
O1 N2 C5 C6 -98.99(11)
C1 N1 C5 N2 -16.91(13)
B2 N1 C5 N2 168.24(10)
C1 N1 C5 C6 105.94(12)
B2 N1 C5 C6 -68.91(14)
N2 C5 C6 C7 70.62(16)
N1 C5 C6 C7 -45.51(17)
N2 C5 C6 C11 -112.55(13)
N1 C5 C6 C11 131.33(12)
C11 C6 C7 C8 -1.1(2)
C5 C6 C7 C8 175.64(13)
C6 C7 C8 C9 -0.9(2)
C7 C8 C9 C10 2.3(2)
C7 C8 C9 N3 -177.48(13)
C8 C9 C10 C11 -1.7(2)
N3 C9 C10 C11 178.13(12)
C9 C10 C11 C6 -0.43(19)
C7 C6 C11 C10 1.8(2)
C5 C6 C11 C10 -175.09(12)
C8 C9 N3 O3B 173.56(13)
C10 C9 N3 O3B -6.26(19)
C8 C9 N3 O3A -6.58(19)
C10 C9 N3 O3A 173.61(13)
C1 N1 B2 B1 -47.65(19)
C5 N1 B2 B1 125.96(13)
C1 N1 B2 B9 167.10(13)
C5 N1 B2 B9 -19.29(16)
C1 N1 B2 B6 97.94(15)
C5 N1 B2 B6 -88.46(13)
C1 N1 B2 B3 24.4(2)
C5 N1 B2 B3 -162.03(12)
C1 N1 B2 B5 -119.62(16)
C5 N1 B2 B5 53.98(18)
B4 B1 B2 N1 -179.91(11)
B3 B1 B2 N1 122.24(13)
B5 B1 B2 N1 -121.88(13)
B4 B1 B2 B9 -33.61(14)
B3 B1 B2 B9 -91.46(12)
B5 B1 B2 B9 24.42(11)
B4 B1 B2 B6 33.70(14)
B3 B1 B2 B6 -24.16(11)
B5 B1 B2 B6 91.73(12)
B4 B1 B2 B3 57.86(10)
B5 B1 B2 B3 115.89(11)
B4 B1 B2 B5 -58.03(11)
B3 B1 B2 B5 -115.89(11)
B4 B1 B3 B2 -112.89(11)
B5 B1 B3 B2 -55.44(10)
B4 B1 B3 B7 -23.54(11)
B2 B1 B3 B7 89.35(11)
B5 B1 B3 B7 33.91(14)
B4 B1 B3 B6 -89.42(12)
B2 B1 B3 B6 23.47(11)
B5 B1 B3 B6 -31.97(15)
B2 B1 B3 B4 112.89(11)
B5 B1 B3 B4 57.45(10)
N1 B2 B3 B1 -103.53(16)
B9 B2 B3 B1 110.09(12)
B6 B2 B3 B1 154.75(12)
B5 B2 B3 B1 49.94(10)
N1 B2 B3 B7 147.20(13)
B1 B2 B3 B7 -109.27(12)
B9 B2 B3 B7 0.82(12)
B6 B2 B3 B7 45.48(10)
B5 B2 B3 B7 -59.33(11)
N1 B2 B3 B6 101.72(15)
B1 B2 B3 B6 -154.75(12)
B9 B2 B3 B6 -44.66(10)
B5 B2 B3 B6 -104.81(10)
N1 B2 B3 B4 -153.98(14)
B1 B2 B3 B4 -50.45(10)
B9 B2 B3 B4 59.64(11)
B6 B2 B3 B4 104.30(10)
B5 B2 B3 B4 -0.51(10)
B2 B1 B4 B7 -33.46(14)
B3 B1 B4 B7 23.61(11)
B5 B1 B4 B7 -90.62(12)
B2 B1 B4 B8 33.20(14)
B3 B1 B4 B8 90.27(12)
B5 B1 B4 B8 -23.95(11)
B2 B1 B4 B3 -57.07(9)
B5 B1 B4 B3 -114.23(10)
B2 B1 B4 B5 57.16(10)
B3 B1 B4 B5 114.23(10)
B2 B3 B4 B1 50.92(9)
B7 B3 B4 B1 154.65(11)
B6 B3 B4 B1 109.46(11)
B1 B3 B4 B7 -154.65(11)
B2 B3 B4 B7 -103.73(10)
B6 B3 B4 B7 -45.19(9)
B1 B3 B4 B8 -109.43(12)
B2 B3 B4 B8 -58.51(11)
B7 B3 B4 B8 45.22(10)
B6 B3 B4 B8 0.04(13)
B1 B3 B4 B5 -50.42(9)
B2 B3 B4 B5 0.50(9)
B7 B3 B4 B5 104.24(10)
B6 B3 B4 B5 59.05(11)
B4 B1 B5 B2 112.78(11)
B3 B1 B5 B2 55.43(10)
B4 B1 B5 B8 23.76(11)
B2 B1 B5 B8 -89.02(12)
B3 B1 B5 B8 -33.59(14)
B4 B1 B5 B9 88.92(12)
B2 B1 B5 B9 -23.85(11)
B3 B1 B5 B9 31.57(14)
B2 B1 B5 B4 -112.78(11)
B3 B1 B5 B4 -57.35(10)
N1 B2 B5 B1 103.70(15)
B9 B2 B5 B1 -154.29(12)
B6 B2 B5 B1 -110.36(11)
B3 B2 B5 B1 -49.90(9)
N1 B2 B5 B8 -147.21(13)
B1 B2 B5 B8 109.10(12)
B9 B2 B5 B8 -45.19(9)
B6 B2 B5 B8 -1.26(12)
B3 B2 B5 B8 59.19(10)
N1 B2 B5 B9 -102.01(15)
B1 B2 B5 B9 154.29(12)
B6 B2 B5 B9 43.93(9)
B3 B2 B5 B9 104.38(10)
N1 B2 B5 B4 154.11(13)
B1 B2 B5 B4 50.41(9)
B9 B2 B5 B4 -103.88(10)
B6 B2 B5 B4 -59.94(10)
B3 B2 B5 B4 0.51(9)
B7 B4 B5 B1 109.29(12)
B8 B4 B5 B1 154.30(12)
B3 B4 B5 B1 50.43(9)
B1 B4 B5 B2 -50.93(9)
B7 B4 B5 B2 58.36(11)
B8 B4 B5 B2 103.37(10)
B3 B4 B5 B2 -0.50(9)
B1 B4 B5 B8 -154.30(12)
B7 B4 B5 B8 -45.02(10)
B3 B4 B5 B8 -103.87(10)
B1 B4 B5 B9 -109.50(12)
B7 B4 B5 B9 -0.21(13)
B8 B4 B5 B9 44.81(10)
B3 B4 B5 B9 -59.07(11)
N1 B2 B6 B10 132.36(12)
B1 B2 B6 B10 -80.28(14)
B9 B2 B6 B10 24.67(10)
B3 B2 B6 B10 -103.74(12)
B5 B2 B6 B10 -19.16(13)
N1 B2 B6 B9 107.69(12)
B1 B2 B6 B9 -104.95(13)
B3 B2 B6 B9 -128.41(11)
B5 B2 B6 B9 -43.83(9)
N1 B2 B6 B3 -123.90(13)
B1 B2 B6 B3 23.46(11)
B9 B2 B6 B3 128.41(11)
B5 B2 B6 B3 84.58(11)
N1 B2 B6 B7 -168.65(10)
B1 B2 B6 B7 -21.29(13)
B9 B2 B6 B7 83.66(10)
B3 B2 B6 B7 -44.75(9)
B5 B2 B6 B7 39.83(11)
B1 B3 B6 B10 80.18(14)
B2 B3 B6 B10 103.08(12)
B7 B3 B6 B10 -23.35(10)
B4 B3 B6 B10 21.49(14)
B1 B3 B6 B2 -22.90(11)
B7 B3 B6 B2 -126.43(11)
B4 B3 B6 B2 -81.59(10)
B1 B3 B6 B9 20.73(15)
B2 B3 B6 B9 43.63(9)
B7 B3 B6 B9 -82.80(10)
B4 B3 B6 B9 -37.96(12)
B1 B3 B6 B7 103.53(13)
B2 B3 B6 B7 126.43(11)
B4 B3 B6 B7 44.84(10)
B1 B3 B7 B10 -80.78(14)
B2 B3 B7 B10 -21.61(14)
B6 B3 B7 B10 23.40(11)
B4 B3 B7 B10 -103.54(12)
B1 B3 B7 B4 22.76(11)
B2 B3 B7 B4 81.93(10)
B6 B3 B7 B4 126.94(10)
B1 B3 B7 B6 -104.18(12)
B2 B3 B7 B6 -45.01(9)
B4 B3 B7 B6 -126.94(10)
B1 B3 B7 B8 -21.72(14)
B2 B3 B7 B8 37.46(12)
B6 B3 B7 B8 82.46(10)
B4 B3 B7 B8 -44.48(10)
B1 B4 B7 B10 81.48(14)
B8 B4 B7 B10 -22.80(11)
B3 B4 B7 B10 104.60(12)
B5 B4 B7 B10 21.55(15)
B1 B4 B7 B3 -23.12(11)
B8 B4 B7 B3 -127.40(11)
B5 B4 B7 B3 -83.05(11)
B1 B4 B7 B6 22.14(14)
B8 B4 B7 B6 -82.14(10)
B3 B4 B7 B6 45.26(9)
B5 B4 B7 B6 -37.79(12)
B1 B4 B7 B8 104.28(13)
B3 B4 B7 B8 127.40(11)
B5 B4 B7 B8 44.35(10)
B2 B6 B7 B10 -109.30(11)
B9 B6 B7 B10 -50.36(9)
B3 B6 B7 B10 -154.20(11)
B10 B6 B7 B3 154.20(11)
B2 B6 B7 B3 44.90(9)
B9 B6 B7 B3 103.84(10)
B10 B6 B7 B4 108.71(11)
B2 B6 B7 B4 -0.58(11)
B9 B6 B7 B4 58.35(10)
B3 B6 B7 B4 -45.48(9)
B10 B6 B7 B8 50.02(9)
B2 B6 B7 B8 -59.27(10)
B9 B6 B7 B8 -0.34(9)
B3 B6 B7 B8 -104.18(10)
B1 B4 B8 B10 -81.44(15)
B7 B4 B8 B10 22.89(11)
B3 B4 B8 B10 -21.59(15)
B5 B4 B8 B10 -104.86(13)
B1 B4 B8 B9 -21.70(15)
B7 B4 B8 B9 82.63(10)
B3 B4 B8 B9 38.14(12)
B5 B4 B8 B9 -45.12(9)
B1 B4 B8 B5 23.42(11)
B7 B4 B8 B5 127.75(11)
B3 B4 B8 B5 83.27(11)
B1 B4 B8 B7 -104.33(13)
B3 B4 B8 B7 -44.49(10)
B5 B4 B8 B7 -127.75(11)
B1 B5 B8 B10 80.67(14)
B2 B5 B8 B10 21.70(14)
B9 B5 B8 B10 -23.30(10)
B4 B5 B8 B10 103.64(12)
B1 B5 B8 B9 103.97(12)
B2 B5 B8 B9 45.01(9)
B4 B5 B8 B9 126.94(11)
B1 B5 B8 B4 -22.97(11)
B2 B5 B8 B4 -81.93(10)
B9 B5 B8 B4 -126.94(11)
B1 B5 B8 B7 21.25(14)
B2 B5 B8 B7 -37.71(12)
B9 B5 B8 B7 -82.72(10)
B4 B5 B8 B7 44.23(10)
B3 B7 B8 B10 -109.60(12)
B4 B7 B8 B10 -154.69(12)
B6 B7 B8 B10 -50.17(9)
B10 B7 B8 B9 50.51(9)
B3 B7 B8 B9 -59.09(10)
B4 B7 B8 B9 -104.18(10)
B6 B7 B8 B9 0.34(9)
B10 B7 B8 B4 154.69(12)
B3 B7 B8 B4 45.09(10)
B6 B7 B8 B4 104.52(10)
B10 B7 B8 B5 109.80(12)
B3 B7 B8 B5 0.21(12)
B4 B7 B8 B5 -44.89(10)
B6 B7 B8 B5 59.63(10)
N1 B2 B9 B10 -131.89(12)
B1 B2 B9 B10 80.93(14)
B6 B2 B9 B10 -24.71(11)
B3 B2 B9 B10 20.03(14)
B5 B2 B9 B10 104.75(13)
N1 B2 B9 B8 168.73(11)
B1 B2 B9 B8 21.55(14)
B6 B2 B9 B8 -84.09(10)
B3 B2 B9 B8 -39.35(12)
B5 B2 B9 B8 45.37(10)
N1 B2 B9 B5 123.36(13)
B1 B2 B9 B5 -23.82(11)
B6 B2 B9 B5 -129.46(11)
B3 B2 B9 B5 -84.72(11)
N1 B2 B9 B6 -107.18(12)
B1 B2 B9 B6 105.64(12)
B3 B2 B9 B6 44.74(10)
B5 B2 B9 B6 129.46(11)
B4 B8 B9 B10 -109.00(11)
B5 B8 B9 B10 -154.48(11)
B7 B8 B9 B10 -50.25(9)
B10 B8 B9 B2 109.17(11)
B4 B8 B9 B2 0.17(12)
B5 B8 B9 B2 -45.31(9)
B7 B8 B9 B2 58.92(10)
B10 B8 B9 B5 154.48(11)
B4 B8 B9 B5 45.48(10)
B7 B8 B9 B5 104.23(10)
B10 B8 B9 B6 49.91(9)
B4 B8 B9 B6 -59.09(11)
B5 B8 B9 B6 -104.57(10)
B7 B8 B9 B6 -0.34(9)
B1 B5 B9 B10 -79.76(14)
B2 B5 B9 B10 -103.02(12)
B8 B5 B9 B10 23.29(11)
B4 B5 B9 B10 -21.36(14)
B1 B5 B9 B2 23.26(11)
B8 B5 B9 B2 126.31(10)
B4 B5 B9 B2 81.66(10)
B1 B5 B9 B8 -103.05(13)
B2 B5 B9 B8 -126.31(10)
B4 B5 B9 B8 -44.66(10)
B1 B5 B9 B6 -19.93(15)
B2 B5 B9 B6 -43.19(10)
B8 B5 B9 B6 83.12(10)
B4 B5 B9 B6 38.47(12)
B2 B6 B9 B10 152.64(12)
B3 B6 B9 B10 108.96(12)
B7 B6 B9 B10 50.37(9)
B10 B6 B9 B2 -152.64(12)
B3 B6 B9 B2 -43.68(10)
B7 B6 B9 B2 -102.27(10)
B10 B6 B9 B8 -50.02(9)
B2 B6 B9 B8 102.62(10)
B3 B6 B9 B8 58.94(11)
B7 B6 B9 B8 0.34(9)
B10 B6 B9 B5 -109.36(12)
B2 B6 B9 B5 43.28(10)
B3 B6 B9 B5 -0.40(13)
B7 B6 B9 B5 -59.00(11)
B4 B8 B10 B9 90.44(12)
B5 B8 B10 B9 23.96(11)
B7 B8 B10 B9 113.94(10)
B9 B8 B10 B6 -56.60(9)
B4 B8 B10 B6 33.84(14)
B5 B8 B10 B6 -32.64(13)
B7 B8 B10 B6 57.33(10)
B9 B8 B10 B7 -113.94(10)
B4 B8 B10 B7 -23.49(11)
B5 B8 B10 B7 -89.98(12)
B2 B9 B10 B8 -89.45(11)
B5 B9 B10 B8 -23.94(11)
B6 B9 B10 B8 -114.82(10)
B2 B9 B10 B6 25.38(11)
B8 B9 B10 B6 114.82(10)
B5 B9 B10 B6 90.88(11)
B2 B9 B10 B7 -31.89(14)
B8 B9 B10 B7 57.55(10)
B5 B9 B10 B7 33.62(14)
B6 B9 B10 B7 -57.27(10)
B2 B6 B10 B8 31.12(13)
B9 B6 B10 B8 56.38(9)
B3 B6 B10 B8 -33.73(13)
B7 B6 B10 B8 -57.59(10)
B2 B6 B10 B9 -25.26(10)
B3 B6 B10 B9 -90.11(11)
B7 B6 B10 B9 -113.97(11)
B2 B6 B10 B7 88.71(11)
B9 B6 B10 B7 113.97(11)
B3 B6 B10 B7 23.86(11)
B3 B7 B10 B8 89.79(12)
B4 B7 B10 B8 23.47(11)
B6 B7 B10 B8 114.01(11)
B3 B7 B10 B9 32.88(14)
B4 B7 B10 B9 -33.43(14)
B6 B7 B10 B9 57.10(10)
B8 B7 B10 B9 -56.90(10)
B3 B7 B10 B6 -24.22(11)
B4 B7 B10 B6 -90.53(12)
B8 B7 B10 B6 -114.01(11)
